data_7209211
loop_
_publ_author_name
'Bukenya, Shamim'
'Munshi, Tasnim'
'Scowen, Ian J.'
'Skyner, Rachael'
'Whitaker, Darren A.'
'Seaton, Colin C.'

_publ_section_title
;
 Building multi-component crystals from cations and co-crystals: the use
 of chaperones
;
_journal_issue 12
_journal_name_full CrystEngComm
_journal_page_first 2241
_journal_paper_doi 10.1039/c2ce26498f
_journal_volume 15
_journal_year 2013
_chemical_formula_moiety 'C16 H18 N3 Na O10'
_chemical_formula_sum 'C16 H18 N3 Na O10'
_chemical_formula_weight 435.32
_chemical_name_systematic
;
Sodium 3,5-dinitrobenzoate 4-(N, N'-dimethylamino)benzoic acid dihydrate
;
_space_group_IT_number 2
_symmetry_cell_setting triclinic
_symmetry_space_group_name_Hall '-P 1'
_symmetry_space_group_name_H-M 'P -1'
_atom_sites_solution_hydrogens geom
_atom_sites_solution_primary direct
_atom_sites_solution_secondary difmap
_audit_creation_method SHELXL-97
_cell_angle_alpha 81.212(5)
_cell_angle_beta 87.658(4)
_cell_angle_gamma 86.753(5)
_cell_formula_units_Z 2
_cell_length_a 6.7840(7)
_cell_length_b 7.6611(8)
_cell_length_c 18.6422(18)
_cell_measurement_reflns_used 9957
_cell_measurement_temperature 173(2)
_cell_measurement_theta_max 28.80
_cell_measurement_theta_min 2.69
_cell_volume 955.47(17)
_computing_cell_refinement 'Bruker SAINT'
_computing_data_collection 'Bruker APEX2'
_computing_data_reduction 'Bruker SAINT'
_computing_molecular_graphics 'Bruker SHELXTL'
_computing_publication_material 'Bruker SHELXTL'
_computing_structure_refinement 'SHELXL-97 (Sheldrick, 2008)'
_computing_structure_solution 'SHELXS-97 (Sheldrick, 2008)'
_diffrn_ambient_temperature 173(2)
_diffrn_measured_fraction_theta_full 0.963
_diffrn_measured_fraction_theta_max 0.963
_diffrn_measurement_device_type 'Bruker APEX-II CCD'
_diffrn_measurement_method '\f and \w scans'
_diffrn_radiation_monochromator graphite
_diffrn_radiation_source 'fine-focus sealed tube'
_diffrn_radiation_type MoK\a
_diffrn_radiation_wavelength 0.71073
_diffrn_reflns_av_R_equivalents 0.0560
_diffrn_reflns_av_sigmaI/netI 0.0375
_diffrn_reflns_limit_h_max 8
_diffrn_reflns_limit_h_min -8
_diffrn_reflns_limit_k_max 9
_diffrn_reflns_limit_k_min -9
_diffrn_reflns_limit_l_max 24
_diffrn_reflns_limit_l_min -24
_diffrn_reflns_number 25181
_diffrn_reflns_theta_full 27.50
_diffrn_reflns_theta_max 27.50
_diffrn_reflns_theta_min 2.69
_exptl_absorpt_coefficient_mu 0.145
_exptl_absorpt_correction_T_max 0.9777
_exptl_absorpt_correction_T_min 0.9364
_exptl_absorpt_correction_type multi-scan
_exptl_absorpt_process_details 'Bruker SAINT'
_exptl_crystal_colour red
_exptl_crystal_density_diffrn 1.513
_exptl_crystal_density_method 'not measured'
_exptl_crystal_description block
_exptl_crystal_F_000 452
_exptl_crystal_size_max 0.46
_exptl_crystal_size_mid 0.32
_exptl_crystal_size_min 0.16
_refine_diff_density_max 0.430
_refine_diff_density_min -0.358
_refine_diff_density_rms 0.075
_refine_ls_extinction_method none
_refine_ls_goodness_of_fit_ref 1.295
_refine_ls_hydrogen_treatment refU
_refine_ls_matrix_type full
_refine_ls_number_parameters 278
_refine_ls_number_reflns 4221
_refine_ls_number_restraints 0
_refine_ls_restrained_S_all 1.295
_refine_ls_R_factor_all 0.0772
_refine_ls_R_factor_gt 0.0638
_refine_ls_shift/su_max 0.012
_refine_ls_shift/su_mean 0.002
_refine_ls_structure_factor_coef Fsqd
_refine_ls_weighting_details 'calc w=1/[\s^2^(Fo^2^)+(0.1000P)^2^+0.3616P] where P=(Fo^2^+2Fc^2^)/3'
_refine_ls_weighting_scheme calc
_refine_ls_wR_factor_gt 0.1938
_refine_ls_wR_factor_ref 0.2005
_reflns_number_gt 3425
_reflns_number_total 4221
_reflns_threshold_expression >2sigma(I)
_cod_data_source_file c2ce26498f.txt
_cod_data_source_block Na_complex_II
_cod_depositor_comments
;
The following automatic conversions were performed:

'_symmetry_cell_setting' value 'Triclinic' changed to 'triclinic'
according to /home/saulius/struct/CIF-dictionaries/cif_core.dic
dictionary named 'cif_core.dic' version 2.4.2 from 2011-04-26.

Automatic conversion script
Id: cif_fix_values 1891 2012-01-12 08:04:46Z andrius 
;
_cod_original_sg_symbol_H-M P-1
_cod_database_code 7209211

loop_
_symmetry_equiv_pos_as_xyz
'x, y, z'
'-x, -y, -z'

loop_
_atom_site_label
_atom_site_type_symbol
_atom_site_fract_x
_atom_site_fract_y
_atom_site_fract_z
_atom_site_U_iso_or_equiv
_atom_site_adp_type
_atom_site_occupancy
_atom_site_symmetry_multiplicity
_atom_site_calc_flag
_atom_site_refinement_flags
Na1 Na 0.36091(12) 0.74837(12) 0.04868(5) 0.0249(3) Uani 1 1 d .
O1 O 0.3542(2) 0.9992(2) 0.09968(11) 0.0328(5) Uani 1 1 d .
O2 O 0.3380(3) 0.4566(2) 0.09316(11) 0.0348(5) Uani 1 1 d .
C1A C 0.1749(3) 0.7664(3) -0.19079(13) 0.0198(5) Uani 1 1 d .
C2A C 0.3372(3) 0.8304(3) -0.23308(13) 0.0213(5) Uani 1 1 d .
H2A H 0.4436 0.8764 -0.2115 0.026 Uiso 1 1 calc R
C3A C 0.3401(3) 0.8255(3) -0.30690(13) 0.0233(5) Uani 1 1 d .
C4A C 0.1914(4) 0.7552(3) -0.34036(13) 0.0266(5) Uani 1 1 d .
H4A H 0.1974 0.7505 -0.3910 0.032 Uiso 1 1 calc R
C5A C 0.0349(3) 0.6926(3) -0.29693(14) 0.0246(5) Uani 1 1 d .
C6A C 0.0203(3) 0.6979(3) -0.22333(13) 0.0229(5) Uani 1 1 d .
H6A H -0.0923 0.6560 -0.1953 0.027 Uiso 1 1 calc R
C7A C 0.1639(3) 0.7712(3) -0.11024(13) 0.0200(5) Uani 1 1 d .
O1A O 0.3204(2) 0.7854(2) -0.07840(9) 0.0237(4) Uani 1 1 d .
O2A O -0.0050(2) 0.7608(3) -0.07947(9) 0.0299(4) Uani 1 1 d .
N1A N -0.1252(3) 0.6155(3) -0.33102(13) 0.0323(5) Uani 1 1 d .
O3A O -0.2698(3) 0.5694(3) -0.29307(12) 0.0401(5) Uani 1 1 d .
O4A O -0.1041(3) 0.6019(3) -0.39537(11) 0.0489(6) Uani 1 1 d .
N2A N 0.5082(3) 0.8975(3) -0.35229(12) 0.0302(5) Uani 1 1 d .
O5A O 0.5129(3) 0.8835(3) -0.41670(11) 0.0464(6) Uani 1 1 d .
O6A O 0.6352(3) 0.9661(3) -0.32270(11) 0.0387(5) Uani 1 1 d .
C1B C -0.1716(3) 0.7377(3) 0.16991(13) 0.0199(5) Uani 1 1 d .
C2B C -0.0135(3) 0.7897(3) 0.20651(13) 0.0225(5) Uani 1 1 d .
H2B H 0.1047 0.8221 0.1799 0.027 Uiso 1 1 calc R
C3B C -0.0253(3) 0.7949(3) 0.28009(13) 0.0246(5) Uani 1 1 d .
H3B H 0.0842 0.8311 0.3033 0.029 Uiso 1 1 calc R
C4B C -0.1982(4) 0.7470(3) 0.32131(13) 0.0243(5) Uani 1 1 d .
C5B C -0.3555(3) 0.6889(3) 0.28468(13) 0.0259(5) Uani 1 1 d .
H5B H -0.4718 0.6512 0.3113 0.031 Uiso 1 1 calc R
C6B C -0.3417(3) 0.6864(3) 0.21144(13) 0.0240(5) Uani 1 1 d .
H6B H -0.4502 0.6490 0.1880 0.029 Uiso 1 1 calc R
C7B C -0.1650(3) 0.7351(3) 0.09155(13) 0.0214(5) Uani 1 1 d .
O1B O 0.0048(2) 0.7756(3) 0.05751(9) 0.0290(4) Uani 1 1 d .
O2B O -0.3053(2) 0.6986(3) 0.05810(10) 0.0313(4) Uani 1 1 d .
N1B N -0.2160(3) 0.7577(3) 0.39409(12) 0.0333(5) Uani 1 1 d .
C8B C -0.0520(5) 0.8110(4) 0.43259(15) 0.0409(7) Uani 1 1 d .
H8B1 H 0.0450 0.7113 0.4426 0.061 Uiso 1 1 calc R
H8B2 H -0.1015 0.8472 0.4785 0.061 Uiso 1 1 calc R
H8B3 H 0.0108 0.9104 0.4026 0.061 Uiso 1 1 calc R
C9B C -0.3745(5) 0.6714(4) 0.43847(15) 0.0427(7) Uani 1 1 d .
H9B1 H -0.5011 0.7336 0.4253 0.064 Uiso 1 1 calc R
H9B2 H -0.3518 0.6741 0.4899 0.064 Uiso 1 1 calc R
H9B3 H -0.3772 0.5484 0.4301 0.064 Uiso 1 1 calc R
H1BO H 0.0012 0.7804 0.0080 0.091(16) Uiso 1 1 d .
H21 H 0.4489 0.3960 0.0918 0.061(11) Uiso 1 1 d .
H22 H 0.2594 0.3873 0.0805 0.073(13) Uiso 1 1 d .
H11 H 0.2713 1.0765 0.0967 0.042(9) Uiso 1 1 d .
H12 H 0.4471 1.0645 0.0944 0.056(11) Uiso 1 1 d .

loop_
_atom_site_aniso_label
_atom_site_aniso_U_11
_atom_site_aniso_U_22
_atom_site_aniso_U_33
_atom_site_aniso_U_23
_atom_site_aniso_U_13
_atom_site_aniso_U_12
Na1 0.0143(5) 0.0291(5) 0.0321(5) -0.0061(4) -0.0062(4) -0.0021(4)
O1 0.0179(9) 0.0227(9) 0.0586(13) -0.0063(8) -0.0053(8) -0.0029(7)
O2 0.0175(9) 0.0276(10) 0.0601(13) -0.0076(9) -0.0035(8) -0.0042(7)
C1A 0.0118(10) 0.0178(11) 0.0303(12) -0.0045(9) -0.0036(9) 0.0004(8)
C2A 0.0155(11) 0.0184(11) 0.0308(12) -0.0061(9) -0.0027(9) 0.0004(8)
C3A 0.0176(11) 0.0209(12) 0.0307(12) -0.0029(9) 0.0015(9) 0.0001(9)
C4A 0.0291(13) 0.0266(13) 0.0245(12) -0.0058(9) -0.0052(10) 0.0031(10)
C5A 0.0188(11) 0.0214(12) 0.0352(13) -0.0079(10) -0.0103(10) 0.0019(9)
C6A 0.0157(11) 0.0211(12) 0.0319(13) -0.0030(9) -0.0051(9) -0.0003(9)
C7A 0.0118(10) 0.0185(11) 0.0294(12) -0.0023(9) -0.0033(9) 0.0002(8)
O1A 0.0140(8) 0.0291(9) 0.0290(9) -0.0059(7) -0.0044(6) -0.0037(6)
O2A 0.0125(8) 0.0496(12) 0.0274(9) -0.0055(8) 0.0002(7) -0.0019(7)
N1A 0.0269(12) 0.0262(11) 0.0457(14) -0.0085(9) -0.0167(10) 0.0013(9)
O3A 0.0239(10) 0.0388(11) 0.0608(13) -0.0120(9) -0.0130(9) -0.0078(8)
O4A 0.0518(13) 0.0607(15) 0.0390(12) -0.0160(10) -0.0201(10) -0.0074(11)
N2A 0.0248(11) 0.0299(12) 0.0342(12) -0.0036(9) 0.0071(9) 0.0027(9)
O5A 0.0429(12) 0.0647(15) 0.0309(11) -0.0082(10) 0.0115(9) -0.0032(10)
O6A 0.0240(10) 0.0438(12) 0.0488(12) -0.0072(9) 0.0060(8) -0.0115(8)
C1B 0.0138(10) 0.0170(11) 0.0288(12) -0.0031(9) -0.0027(9) 0.0002(8)
C2B 0.0127(10) 0.0244(12) 0.0299(12) -0.0022(9) -0.0013(9) -0.0021(8)
C3B 0.0192(11) 0.0268(12) 0.0282(12) -0.0040(9) -0.0052(9) -0.0031(9)
C4B 0.0233(12) 0.0212(12) 0.0285(13) -0.0045(9) -0.0018(10) 0.0003(9)
C5B 0.0184(11) 0.0296(13) 0.0293(13) -0.0027(10) 0.0031(9) -0.0055(9)
C6B 0.0145(11) 0.0255(12) 0.0326(13) -0.0049(10) -0.0032(9) -0.0028(9)
C7B 0.0110(10) 0.0232(12) 0.0304(12) -0.0057(9) -0.0027(9) 0.0010(8)
O1B 0.0110(8) 0.0513(12) 0.0256(9) -0.0070(8) -0.0006(6) -0.0055(7)
O2B 0.0134(8) 0.0505(12) 0.0324(10) -0.0116(8) -0.0041(7) -0.0061(7)
N1B 0.0337(12) 0.0427(14) 0.0246(11) -0.0076(9) 0.0011(9) -0.0070(10)
C8B 0.0496(18) 0.0470(18) 0.0288(14) -0.0110(12) -0.0051(13) -0.0091(14)
C9B 0.0469(18) 0.0516(19) 0.0308(14) -0.0091(13) 0.0116(13) -0.0139(14)

loop_
_atom_type_symbol
_atom_type_description
_atom_type_scat_dispersion_real
_atom_type_scat_dispersion_imag
_atom_type_scat_source
C C 0.0033 0.0016 'International Tables Vol C Tables 4.2.6.8 and 6.1.1.4'
H H 0.0000 0.0000 'International Tables Vol C Tables 4.2.6.8 and 6.1.1.4'
N N 0.0061 0.0033 'International Tables Vol C Tables 4.2.6.8 and 6.1.1.4'
O O 0.0106 0.0060 'International Tables Vol C Tables 4.2.6.8 and 6.1.1.4'
Na Na 0.0362 0.0249 'International Tables Vol C Tables 4.2.6.8 and 6.1.1.4'

loop_
_geom_angle_atom_site_label_1
_geom_angle_atom_site_label_2
_geom_angle_atom_site_label_3
_geom_angle
_geom_angle_site_symmetry_1
_geom_angle_site_symmetry_3
O1 Na1 O2 134.28(9) . .
O1 Na1 O2B 93.73(7) . 1_655
O2 Na1 O2B 86.36(7) . 1_655
O1 Na1 O1A 116.38(8) . .
O2 Na1 O1A 108.09(7) . .
O2B Na1 O1A 102.59(7) 1_655 .
O1 Na1 O1B 85.94(7) . .
O2 Na1 O1B 87.54(7) . .
O2B Na1 O1B 171.12(8) 1_655 .
O1A Na1 O1B 85.44(6) . .
O1 Na1 H1BO 96.75(5) . .
O2 Na1 H1BO 92.74(5) . .
O2B Na1 H1BO 166.16(6) 1_655 .
O1A Na1 H1BO 64.56(4) . .
O1B Na1 H1BO 20.94(4) . .
Na1 O1 H11 127.67(16) . .
Na1 O1 H12 121.59(17) . .
H11 O1 H12 95.32(18) . .
Na1 O2 H21 113.56(14) . .
Na1 O2 H22 126.82(17) . .
H21 O2 H22 101.6(2) . .
C2A C1A C6A 119.9(2) . .
C2A C1A C7A 120.60(19) . .
C6A C1A C7A 119.5(2) . .
C3A C2A C1A 118.7(2) . .
C3A C2A H2A 120.6 . .
C1A C2A H2A 120.6 . .
C2A C3A C4A 122.7(2) . .
C2A C3A N2A 119.1(2) . .
C4A C3A N2A 118.2(2) . .
C5A C4A C3A 116.9(2) . .
C5A C4A H4A 121.6 . .
C3A C4A H4A 121.6 . .
C4A C5A C6A 123.3(2) . .
C4A C5A N1A 118.1(2) . .
C6A C5A N1A 118.6(2) . .
C5A C6A C1A 118.5(2) . .
C5A C6A H6A 120.8 . .
C1A C6A H6A 120.8 . .
O1A C7A O2A 124.5(2) . .
O1A C7A C1A 118.74(19) . .
O2A C7A C1A 116.76(18) . .
C7A O1A Na1 126.66(15) . .
O4A N1A O3A 124.4(2) . .
O4A N1A C5A 117.7(2) . .
O3A N1A C5A 117.9(2) . .
O5A N2A O6A 124.3(2) . .
O5A N2A C3A 117.9(2) . .
O6A N2A C3A 117.8(2) . .
C2B C1B C6B 117.5(2) . .
C2B C1B C7B 122.8(2) . .
C6B C1B C7B 119.73(19) . .
C3B C2B C1B 121.6(2) . .
C3B C2B H2B 119.2 . .
C1B C2B H2B 119.2 . .
C2B C3B C4B 120.7(2) . .
C2B C3B H3B 119.7 . .
C4B C3B H3B 119.7 . .
N1B C4B C3B 121.7(2) . .
N1B C4B C5B 120.7(2) . .
C3B C4B C5B 117.6(2) . .
C6B C5B C4B 120.8(2) . .
C6B C5B H5B 119.6 . .
C4B C5B H5B 119.6 . .
C5B C6B C1B 121.8(2) . .
C5B C6B H6B 119.1 . .
C1B C6B H6B 119.1 . .
O2B C7B O1B 120.8(2) . .
O2B C7B C1B 123.7(2) . .
O1B C7B C1B 115.55(18) . .
C7B O1B Na1 151.12(15) . .
C7B O1B H1BO 113.28(17) . .
Na1 O1B H1BO 89.29(11) . .
C7B O2B Na1 142.05(17) . 1_455
C4B N1B C9B 120.3(2) . .
C4B N1B C8B 120.9(2) . .
C9B N1B C8B 116.7(2) . .
N1B C8B H8B1 109.5 . .
N1B C8B H8B2 109.5 . .
H8B1 C8B H8B2 109.5 . .
N1B C8B H8B3 109.5 . .
H8B1 C8B H8B3 109.5 . .
H8B2 C8B H8B3 109.5 . .
N1B C9B H9B1 109.5 . .
N1B C9B H9B2 109.5 . .
H9B1 C9B H9B2 109.5 . .
N1B C9B H9B3 109.5 . .
H9B1 C9B H9B3 109.5 . .
H9B2 C9B H9B3 109.5 . .

loop_
_geom_bond_atom_site_label_1
_geom_bond_atom_site_label_2
_geom_bond_distance
_geom_bond_site_symmetry_2
Na1 O1 2.268(2) .
Na1 O2 2.274(2) .
Na1 O2B 2.2841(18) 1_655
Na1 O1A 2.3679(19) .
Na1 O1B 2.4138(18) .
Na1 H1BO 2.5723(9) .
O1 H11 0.7903(18) .
O1 H12 0.8200(16) .
O2 H21 0.8625(18) .
O2 H22 0.8382(18) .
C1A C2A 1.395(3) .
C1A C6A 1.398(3) .
C1A C7A 1.506(3) .
C2A C3A 1.382(3) .
C2A H2A 0.9500 .
C3A C4A 1.383(3) .
C3A N2A 1.473(3) .
C4A C5A 1.372(4) .
C4A H4A 0.9500 .
C5A C6A 1.378(4) .
C5A N1A 1.475(3) .
C6A H6A 0.9500 .
C7A O1A 1.256(3) .
C7A O2A 1.261(3) .
N1A O4A 1.222(3) .
N1A O3A 1.222(3) .
N2A O5A 1.221(3) .
N2A O6A 1.226(3) .
C1B C2B 1.402(3) .
C1B C6B 1.404(3) .
C1B C7B 1.463(3) .
C2B C3B 1.377(3) .
C2B H2B 0.9500 .
C3B C4B 1.411(3) .
C3B H3B 0.9500 .
C4B N1B 1.372(3) .
C4B C5B 1.417(3) .
C5B C6B 1.368(4) .
C5B H5B 0.9500 .
C6B H6B 0.9500 .
C7B O2B 1.227(3) .
C7B O1B 1.322(3) .
O1B H1BO 0.9194(17) .
O2B Na1 2.2840(18) 1_455
N1B C9B 1.455(4) .
N1B C8B 1.458(4) .
C8B H8B1 0.9800 .
C8B H8B2 0.9800 .
C8B H8B3 0.9800 .
C9B H9B1 0.9800 .
C9B H9B2 0.9800 .
C9B H9B3 0.9800 .
